data_4305786
loop_
_publ_author_name
'K. L. Gurunatha'
'Kazuhiro Uemura'
'Tapas Kumar Maji'

_publ_section_title
;
Temperature- and Stoichiometry-Controlled Dimensionality in a Magnesium
4,5-Imidazoledicarboxylate System with Strong Hydrophilic Pore Surfaces
;
_journal_name_full 'Inorganic Chemistry'
_journal_page_first 6578
_journal_page_last 6580
_journal_paper_doi 10.1021/ic8007377
_journal_volume 47
_journal_year 2008
_chemical_formula_sum 'C5 H9 Mg N2 O7.5'
_chemical_formula_weight 241.45
_chemical_name_systematic
;
 ?
;
_space_group_IT_number 15
_symmetry_cell_setting monoclinic
_symmetry_space_group_name_Hall '-C 2yc'
_symmetry_space_group_name_H-M 'C 1 2/c 1'
_atom_sites_solution_hydrogens geom
_atom_sites_solution_primary direct
_atom_sites_solution_secondary difmap
_audit_creation_method SHELXL-97
_cell_angle_alpha 90.00
_cell_angle_beta 108.2400(10)
_cell_angle_gamma 90.00
_cell_formula_units_Z 8
_cell_length_a 13.9242(4)
_cell_length_b 11.6256(3)
_cell_length_c 12.0761(3)
_cell_measurement_temperature 293(2)
_cell_volume 1856.62(9)
_computing_cell_refinement SMART
_computing_data_collection 'SMART (Bruker,2000)'
_computing_data_reduction 'SAINT (Bruker,2000)'
_computing_molecular_graphics 'Mercury 1.4.1'
_computing_publication_material 'PLATON (Spek, 2003)'
_computing_structure_refinement 'SHELXL-97 (Sheldrick, 1997)'
_computing_structure_solution 'SIR-92 (Altomare et al. 1994)'
_diffrn_ambient_temperature 293(2)
_diffrn_measured_fraction_theta_full 0.999
_diffrn_measured_fraction_theta_max 0.999
_diffrn_radiation_monochromator graphite
_diffrn_radiation_source 'fine-focus sealed tube'
_diffrn_radiation_type MoK\a
_diffrn_radiation_wavelength 0.71073
_diffrn_reflns_av_R_equivalents 0.0388
_diffrn_reflns_av_sigmaI/netI 0.0244
_diffrn_reflns_limit_h_max 16
_diffrn_reflns_limit_h_min -16
_diffrn_reflns_limit_k_max 13
_diffrn_reflns_limit_k_min -13
_diffrn_reflns_limit_l_max 14
_diffrn_reflns_limit_l_min -14
_diffrn_reflns_number 12762
_diffrn_reflns_theta_full 25.22
_diffrn_reflns_theta_max 25.22
_diffrn_reflns_theta_min 2.33
_exptl_absorpt_coefficient_mu 0.220
_exptl_absorpt_correction_T_max 0.9614
_exptl_absorpt_correction_T_min 0.8215
_exptl_absorpt_correction_type empirical
_exptl_absorpt_process_details SADABS
_exptl_crystal_colour Colourless
_exptl_crystal_density_diffrn 1.728
_exptl_crystal_density_method 'not measured'
_exptl_crystal_description 'Needle shape'
_exptl_crystal_F_000 1000
_exptl_crystal_size_max 0.10
_exptl_crystal_size_mid 0.06
_exptl_crystal_size_min 0.03
_refine_diff_density_max 0.304
_refine_diff_density_min -0.282
_refine_diff_density_rms 0.052
_refine_ls_extinction_method none
_refine_ls_goodness_of_fit_ref 1.042
_refine_ls_hydrogen_treatment mixed
_refine_ls_matrix_type full
_refine_ls_number_parameters 177
_refine_ls_number_reflns 1678
_refine_ls_number_restraints 1
_refine_ls_restrained_S_all 1.041
_refine_ls_R_factor_all 0.0452
_refine_ls_R_factor_gt 0.0338
_refine_ls_shift/su_max 0.000
_refine_ls_shift/su_mean 0.000
_refine_ls_structure_factor_coef Fsqd
_refine_ls_weighting_details 'calc w=1/[\s^2^(Fo^2^)+(0.0532P)^2^+1.5920P] where P=(Fo^2^+2Fc^2^)/3'
_refine_ls_weighting_scheme calc
_refine_ls_wR_factor_gt 0.0871
_refine_ls_wR_factor_ref 0.0945
_reflns_number_gt 1390
_reflns_number_total 1678
_reflns_threshold_expression >2sigma(I)
_cod_data_source_file ic8007377-file001_1.cif
_cod_data_source_block complex1
_cod_depositor_comments
;
The following automatic conversions were performed:
'_symmetry_cell_setting' value 'Monoclinic' changed to 'monoclinic'
according to '/home/saulius/struct/CIF-dictionaries/cif_core.dic'
dictionary named 'cif_core.dic' version 2.4.1 from 2010-06-29.

Automatic conversion script
Id: cif_fix_enum 1527 2010-12-29 10:47:43Z saulius 
;
_cod_original_formula_sum 'C5 H9 Mg N2 O7.50'
_cod_database_code 4305786

loop_
_symmetry_equiv_pos_as_xyz
'x, y, z'
'-x, y, -z+1/2'
'x+1/2, y+1/2, z'
'-x+1/2, y+1/2, -z+1/2'
'-x, -y, -z'
'x, -y, z-1/2'
'-x+1/2, -y+1/2, -z'
'x+1/2, -y+1/2, z-1/2'

loop_
_atom_site_label
_atom_site_type_symbol
_atom_site_fract_x
_atom_site_fract_y
_atom_site_fract_z
_atom_site_U_iso_or_equiv
_atom_site_adp_type
_atom_site_occupancy
_atom_site_symmetry_multiplicity
_atom_site_calc_flag
_atom_site_refinement_flags
_atom_site_disorder_assembly
_atom_site_disorder_group
C1 C 0.88652(17) 0.18668(18) 0.12698(19) 0.0333(5) Uani 1 1 d . . .
C2 C 0.88565(14) -0.00114(16) 0.14346(16) 0.0217(4) Uani 1 1 d . . .
C3 C 0.83249(13) 0.04883(16) 0.21032(16) 0.0218(4) Uani 1 1 d . . .
C4 C 0.78091(14) 0.00554(16) 0.29375(16) 0.0206(4) Uani 1 1 d . . .
C5 C 0.91168(14) -0.11994(16) 0.11759(16) 0.0234(4) Uani 1 1 d . . .
N1 N 0.83342(12) 0.16638(14) 0.19789(14) 0.0272(4) Uani 1 1 d . . .
N2 N 0.91921(13) 0.08913(14) 0.09302(16) 0.0293(4) Uani 1 1 d . . .
O1 O 0.64312(15) -0.18605(17) 0.08553(16) 0.0485(5) Uani 1 1 d . . .
O2 O 0.89009(12) -0.31266(13) 0.35899(14) 0.0328(4) Uani 1 1 d D . .
O3 O 0.77066(10) -0.09942(11) 0.30843(12) 0.0283(3) Uani 1 1 d . . .
O4 O 0.74983(10) 0.08319(11) 0.34720(12) 0.0276(3) Uani 1 1 d . . .
O5 O 0.86902(11) -0.20386(12) 0.14664(13) 0.0357(4) Uani 1 1 d . . .
O6 O 0.97577(11) -0.12975(12) 0.06508(13) 0.0344(4) Uani 1 1 d . . .
O7 O 0.87214(18) -0.46928(17) 0.53038(17) 0.0446(5) Uani 1 1 d . . .
O8 O 1.0000 -0.4587(2) 0.2500 0.0480(6) Uani 1 2 d S . .
Mg1 Mg 0.76346(5) -0.24829(5) 0.22061(6) 0.0246(2) Uani 1 1 d . . .
H1 H 0.8977(16) 0.2613(19) 0.1029(19) 0.031(6) Uiso 1 1 d . . .
H2 H 0.9543(18) 0.086(2) 0.047(2) 0.041(7) Uiso 1 1 d . . .
H3 H 0.640(2) -0.129(3) 0.057(3) 0.052(9) Uiso 1 1 d . . .
H5 H 0.930(2) -0.267(2) 0.384(2) 0.046(9) Uiso 1 1 d . . .
H7 H 0.919(4) -0.480(3) 0.586(4) 0.115(17) Uiso 1 1 d . . .
H8 H 0.824(3) -0.481(3) 0.543(3) 0.080(13) Uiso 1 1 d . . .
H6 H 0.887(3) -0.364(2) 0.419(2) 0.103(12) Uiso 1 1 d D . .
H4 H 0.617(4) -0.232(4) 0.031(5) 0.16(2) Uiso 1 1 d . . .
H9 H 0.960(7) -0.439(6) 0.259(10) 0.29(4) Uiso 1 1 d . . .

loop_
_atom_site_aniso_label
_atom_site_aniso_U_11
_atom_site_aniso_U_22
_atom_site_aniso_U_33
_atom_site_aniso_U_23
_atom_site_aniso_U_13
_atom_site_aniso_U_12
C1 0.0475(13) 0.0199(11) 0.0431(13) 0.0077(9) 0.0295(11) 0.0018(9)
C2 0.0249(10) 0.0202(10) 0.0227(10) 0.0026(8) 0.0115(8) 0.0010(8)
C3 0.0250(10) 0.0173(10) 0.0246(10) 0.0009(8) 0.0100(8) 0.0009(7)
C4 0.0222(9) 0.0193(10) 0.0214(10) 0.0007(7) 0.0084(8) 0.0003(7)
C5 0.0284(10) 0.0247(10) 0.0202(10) 0.0021(8) 0.0118(8) 0.0018(8)
N1 0.0354(9) 0.0184(8) 0.0339(10) 0.0031(7) 0.0195(8) 0.0021(7)
N2 0.0398(10) 0.0234(9) 0.0346(10) 0.0060(7) 0.0261(9) 0.0030(7)
O1 0.0626(12) 0.0278(10) 0.0433(11) -0.0029(9) -0.0004(9) 0.0058(8)
O2 0.0372(9) 0.0269(9) 0.0334(9) 0.0022(7) 0.0096(7) -0.0065(7)
O3 0.0433(8) 0.0174(7) 0.0312(8) 0.0019(6) 0.0217(6) -0.0026(6)
O4 0.0407(8) 0.0198(7) 0.0296(8) -0.0008(6) 0.0216(6) 0.0021(6)
O5 0.0505(9) 0.0219(8) 0.0480(10) -0.0027(7) 0.0346(8) -0.0027(7)
O6 0.0438(9) 0.0276(8) 0.0447(9) 0.0083(7) 0.0325(7) 0.0094(6)
O7 0.0450(11) 0.0548(11) 0.0369(10) 0.0059(8) 0.0168(9) -0.0057(9)
O8 0.0459(15) 0.0453(15) 0.0547(16) 0.000 0.0185(13) 0.000
Mg1 0.0335(4) 0.0162(4) 0.0293(4) 0.0001(3) 0.0172(3) -0.0019(3)

loop_
_atom_type_symbol
_atom_type_description
_atom_type_scat_dispersion_real
_atom_type_scat_dispersion_imag
_atom_type_scat_source
C C 0.0033 0.0016 'International Tables Vol C Tables 4.2.6.8 and 6.1.1.4'
H H 0.0000 0.0000 'International Tables Vol C Tables 4.2.6.8 and 6.1.1.4'
N N 0.0061 0.0033 'International Tables Vol C Tables 4.2.6.8 and 6.1.1.4'
O O 0.0106 0.0060 'International Tables Vol C Tables 4.2.6.8 and 6.1.1.4'
Mg Mg 0.0486 0.0363 'International Tables Vol C Tables 4.2.6.8 and 6.1.1.4'

loop_
_geom_angle_atom_site_label_1
_geom_angle_atom_site_label_2
_geom_angle_atom_site_label_3
_geom_angle
_geom_angle_site_symmetry_1
_geom_angle_site_symmetry_3
_geom_angle_publ_flag
N1 C1 N2 111.29(18) . . ?
N2 C2 C3 104.94(16) . . ?
N2 C2 C5 118.68(16) . . ?
C3 C2 C5 136.38(17) . . ?
N1 C3 C2 109.19(16) . . ?
N1 C3 C4 115.52(16) . . ?
C2 C3 C4 135.21(17) . . ?
O3 C4 O4 123.64(17) . . ?
O3 C4 C3 121.68(16) . . ?
O4 C4 C3 114.68(16) . . ?
O5 C5 O6 123.28(18) . . ?
O5 C5 C2 119.90(16) . . ?
O6 C5 C2 116.81(17) . . ?
C1 N1 C3 105.99(16) . . ?
C1 N1 Mg1 141.04(14) . 4_655 ?
C3 N1 Mg1 112.37(12) . 4_655 ?
C1 N2 C2 108.58(16) . . ?
C4 O3 Mg1 138.94(13) . . ?
C4 O4 Mg1 117.92(11) . 4_655 ?
C5 O5 Mg1 143.47(13) . . ?
O5 Mg1 O3 95.17(6) . . ?
O5 Mg1 O1 94.82(8) . . ?
O3 Mg1 O1 90.53(7) . . ?
O5 Mg1 O4 93.07(6) . 4_645 ?
O3 Mg1 O4 170.29(6) . 4_645 ?
O1 Mg1 O4 93.89(7) . 4_645 ?
O5 Mg1 N1 166.92(7) . 4_645 ?
O3 Mg1 N1 95.19(6) . 4_645 ?
O1 Mg1 N1 93.04(8) . 4_645 ?
O4 Mg1 N1 75.96(6) 4_645 4_645 ?
O5 Mg1 O2 84.20(7) . . ?
O3 Mg1 O2 89.78(6) . . ?
O1 Mg1 O2 179.00(8) . . ?
O4 Mg1 O2 85.95(6) 4_645 . ?
N1 Mg1 O2 87.88(7) 4_645 . ?

loop_
_geom_bond_atom_site_label_1
_geom_bond_atom_site_label_2
_geom_bond_distance
_geom_bond_site_symmetry_2
_geom_bond_publ_flag
C1 N1 1.316(3) . ?
C1 N2 1.334(3) . ?
C2 N2 1.367(2) . ?
C2 C3 1.383(3) . ?
C2 C5 1.486(3) . ?
C3 N1 1.375(3) . ?
C3 C4 1.496(3) . ?
C4 O3 1.248(2) . ?
C4 O4 1.262(2) . ?
C5 O5 1.248(2) . ?
C5 O6 1.251(2) . ?
N1 Mg1 2.1455(17) 4_655 ?
O1 Mg1 2.0691(19) . ?
O2 Mg1 2.1488(17) . ?
O3 Mg1 2.0158(14) . ?
O4 Mg1 2.1091(14) 4_655 ?
O5 Mg1 2.0118(15) . ?
Mg1 O4 2.1091(14) 4_645 ?
Mg1 N1 2.1455(17) 4_645 ?
